data_4513686
loop_
_publ_author_name
'Deng, Mingli'
'Yang, Feilong'
'Yang, Pan'
'Li, Zhouxun'
'Sun, Jinyu'
'Yang, Yongtai'
'Chen, Zhenxia'
'Weng, Linhong'
'Ling, Yun'
'Zhou, Yaming'

_publ_section_title
;
 A Series of Metal--Organic Frameworks Built of Triazolate-Trinuclear and
 Paddlewheel Units: Solid-Solution Framework Approach for Optimizing
 CO2Adsorption and Separation
;
_journal_issue 12
_journal_name_full 'Crystal Growth &amp; Design'
_journal_page_first 5794
_journal_paper_doi 10.1021/acs.cgd.5b01155
_journal_volume 15
_journal_year 2015
_chemical_formula_sum 'C39 H42 N10 O17.5 Zn5'
_chemical_formula_weight 1257.67
_chemical_name_systematic
;
 ?
;
_space_group_crystal_system orthorhombic
_space_group_IT_number 62
_space_group_name_Hall '-P 2ac 2n'
_space_group_name_H-M_alt 'P n m a'
_symmetry_space_group_name_Hall '-P 2ac 2n'
_symmetry_space_group_name_H-M 'P n m a'
_atom_sites_solution_hydrogens mixed
_audit_creation_method SHELXL-2013
_cell_angle_alpha 90
_cell_angle_beta 90
_cell_angle_gamma 90
_cell_formula_units_Z 4
_cell_length_a 15.578(8)
_cell_length_b 19.131(10)
_cell_length_c 25.039(14)
_cell_measurement_reflns_used 904
_cell_measurement_temperature 293(2)
_cell_measurement_theta_max 23.104
_cell_measurement_theta_min 2.628
_cell_volume 7462(7)
_computing_cell_refinement 'Bruker SAINT'
_computing_data_collection 'Bruker APEX2'
_computing_data_reduction 'Bruker SAINT'
_computing_molecular_graphics 'Bruker SHELXTL'
_computing_publication_material 'Bruker SHELXTL'
_computing_structure_refinement 'SHELXL-2013 (Sheldrick, 2013)'
_computing_structure_solution 'SHELXS-97 (Sheldrick, 2008)'
_diffrn_ambient_temperature 293(2)
_diffrn_measured_fraction_theta_full 0.794
_diffrn_measured_fraction_theta_max 0.989
_diffrn_measurement_device_type 'Bruker APEX-II CCD'
_diffrn_measurement_method '\f and \w scans'
_diffrn_radiation_type MoK\a
_diffrn_radiation_wavelength 0.71073
_diffrn_reflns_av_R_equivalents 0.0666
_diffrn_reflns_av_unetI/netI 0.0616
_diffrn_reflns_Laue_measured_fraction_full 0.794
_diffrn_reflns_Laue_measured_fraction_max 0.989
_diffrn_reflns_limit_h_max 17
_diffrn_reflns_limit_h_min -17
_diffrn_reflns_limit_k_max 17
_diffrn_reflns_limit_k_min -21
_diffrn_reflns_limit_l_max 27
_diffrn_reflns_limit_l_min -27
_diffrn_reflns_number 25317
_diffrn_reflns_point_group_measured_fraction_full 0.794
_diffrn_reflns_point_group_measured_fraction_max 0.989
_diffrn_reflns_theta_full 25.242
_diffrn_reflns_theta_max 23.324
_diffrn_reflns_theta_min 1.872
_diffrn_source 'sealed tube'
_exptl_absorpt_coefficient_mu 1.637
_exptl_absorpt_correction_T_max 1.0000
_exptl_absorpt_correction_T_min 0.6000
_exptl_absorpt_correction_type multi-scan
_exptl_absorpt_process_details SADABS
_exptl_crystal_colour colorless
_exptl_crystal_density_diffrn 1.119
_exptl_crystal_description block
_exptl_crystal_F_000 2544
_exptl_crystal_size_max 0.160
_exptl_crystal_size_mid 0.130
_exptl_crystal_size_min 0.100
_refine_diff_density_max 1.135
_refine_diff_density_min -0.579
_refine_diff_density_rms 0.128
_refine_ls_extinction_method none
_refine_ls_goodness_of_fit_ref 1.023
_refine_ls_hydrogen_treatment constr
_refine_ls_matrix_type full
_refine_ls_number_parameters 349
_refine_ls_number_reflns 5536
_refine_ls_number_restraints 68
_refine_ls_restrained_S_all 1.068
_refine_ls_R_factor_all 0.0779
_refine_ls_R_factor_gt 0.0573
_refine_ls_shift/su_max 0.000
_refine_ls_shift/su_mean 0.000
_refine_ls_structure_factor_coef Fsqd
_refine_ls_weighting_details
;
 w=1/[\s^2^(Fo^2^)+(0.1202P)^2^]
 where P=(Fo^2^+2Fc^2^)/3
;
_refine_ls_weighting_scheme calc
_refine_ls_wR_factor_gt 0.1673
_refine_ls_wR_factor_ref 0.1817
_reflns_Friedel_coverage 0.000
_reflns_number_gt 4068
_reflns_number_total 5536
_reflns_threshold_expression 'I > 2\s(I)'
_cod_data_source_file cg5b01155_si_002.cif
_cod_data_source_block MAC-4-AB0.5
_cod_depositor_comments 'Adding full bibliography for 4513682--4513688.cif.'
_cod_original_formula_sum 'C39 H42 N10 O17.50 Zn5'
_cod_database_code 4513686
_shelx_space_group_comment
;
The symmetry employed for this shelxl refinement is uniquely defined
by the following loop, which should always be used as a source of
symmetry information in preference to the above space-group names.
They are only intended as comments.
;
_shelx_estimated_absorpt_t_min 0.780
_shelx_estimated_absorpt_t_max 0.853

loop_
_space_group_symop_operation_xyz
'x, y, z'
'-x+1/2, -y, z+1/2'
'-x, y+1/2, -z'
'x+1/2, -y+1/2, -z+1/2'
'-x, -y, -z'
'x-1/2, y, -z-1/2'
'x, -y-1/2, z'
'-x-1/2, y-1/2, z-1/2'

loop_
_atom_site_label
_atom_site_type_symbol
_atom_site_fract_x
_atom_site_fract_y
_atom_site_fract_z
_atom_site_U_iso_or_equiv
_atom_site_adp_type
_atom_site_occupancy
_atom_site_site_symmetry_order
_atom_site_calc_flag
_atom_site_refinement_flags_posn
_atom_site_refinement_flags_adp
_atom_site_refinement_flags_occupancy
_atom_site_disorder_assembly
_atom_site_disorder_group
Zn1 Zn 0.54678(4) 0.16217(3) 0.72594(3) 0.0292(2) Uani 1 1 d . . . . .
Zn3 Zn 0.67700(6) 0.2500 0.80116(4) 0.0292(3) Uani 1 2 d S T P . .
Zn2 Zn 0.52553(5) 0.03584(3) 0.94986(3) 0.0358(3) Uani 1 1 d . . . . .
N1 N 0.5614(3) 0.1299(2) 0.80187(19) 0.0304(11) Uani 1 1 d . . . . .
N2 N 0.6221(3) 0.1655(2) 0.83217(19) 0.0318(11) Uani 1 1 d . . . . .
N3 N 0.5634(3) 0.0845(2) 0.8826(2) 0.0351(12) Uani 1 1 d . . . . .
N4 N 0.4339(3) 0.2141(2) 0.7191(2) 0.0321(12) Uani 1 1 d . . . . .
N5 N 0.3026(4) 0.2500 0.7048(3) 0.0313(16) Uani 1 2 d S T P . .
O1 O 0.5140(3) 0.1205(2) 0.99900(19) 0.0492(12) Uani 1 1 d . . . . .
O2 O 0.4784(4) 0.0660(2) 1.0741(2) 0.0680(16) Uani 1 1 d . . . . .
O3 O 0.3957(3) 0.0392(3) 0.9395(2) 0.0590(14) Uani 1 1 d . . . . .
O4 O 0.3596(3) -0.0162(3) 1.0137(2) 0.0639(15) Uani 1 1 d . . . . .
O5 O 0.1679(5) 0.1029(4) 0.8097(3) 0.106(3) Uani 1 1 d . . . . .
O7 O 0.6181(3) 0.2500 0.7309(2) 0.0275(12) Uani 1 2 d S T P . .
H7A H 0.6625 0.2500 0.7114 0.033 Uiso 1 2 d R U P . .
C1 C 0.4630(6) 0.0320(4) 0.8165(3) 0.074(3) Uani 1 1 d . . . . .
H1A H 0.4073 0.0498 0.8256 0.111 Uiso 1 1 calc R U . . .
H1B H 0.4722 -0.0118 0.8344 0.111 Uiso 1 1 calc R U . . .
H1C H 0.4664 0.0251 0.7786 0.111 Uiso 1 1 calc R U . . .
C2 C 0.5289(4) 0.0821(3) 0.8331(2) 0.0346(14) Uani 1 1 d . . . . .
C3 C 0.6220(4) 0.1359(3) 0.8794(2) 0.0339(14) Uani 1 1 d . . . . .
C4 C 0.6807(5) 0.1554(4) 0.9236(3) 0.065(2) Uani 1 1 d . . . . .
H4A H 0.6952 0.1144 0.9438 0.098 Uiso 1 1 calc R U . . .
H4B H 0.6528 0.1886 0.9465 0.098 Uiso 1 1 calc R U . . .
H4D H 0.7320 0.1757 0.9091 0.098 Uiso 1 1 calc R U . . .
C5 C 0.4937(5) 0.1194(3) 1.0481(3) 0.0450(17) Uani 1 1 d . . . . .
C6 C 0.4889(5) 0.1870(3) 1.0769(3) 0.053(2) Uani 1 1 d . . . . .
C7 C 0.4762(7) 0.1882(5) 1.1301(4) 0.089(3) Uani 1 1 d . U . . .
H7 H 0.4735 0.1460 1.1484 0.107 Uiso 1 1 calc R U . A 3
C8 C 0.4670(11) 0.2500 1.1585(6) 0.101(5) Uani 0.5 2 d S T P B 4
O10 O 0.4612(16) 0.2500 1.2122(7) 0.112(7) Uani 0.5 2 d S TU P B 4
H10 H 0.4155 0.2676 1.2213 0.168 Uiso 0.25 1 d R U P B 4
C8' C 0.4670(11) 0.2500 1.1585(6) 0.101(5) Uani 0.5 2 d S TU P B 3
H8' H 0.4552 0.2500 1.1949 0.121 Uiso 0.5 2 calc R U P B 3
C9 C 0.4983(7) 0.2500 1.0502(4) 0.044(2) Uani 1 2 d S T P . .
H9 H 0.5111 0.2500 1.0140 0.053 Uiso 1 2 calc R U P . .
C10 C 0.1154(6) 0.0839(5) 0.8408(3) 0.065(2) Uani 1 1 d . . . . .
C11 C 0.1428(6) 0.0423(5) 0.8885(4) 0.083(3) Uani 1 1 d . . . . .
C12 C 0.0803(8) -0.0012(7) 0.9146(5) 0.129(4) Uani 1 1 d . U . . .
H12 H 0.0244 -0.0055 0.9018 0.155 Uiso 1 1 calc R U . C 1
C13 C 0.1080(9) -0.0363(8) 0.9597(6) 0.142(5) Uani 0.5 1 d . . P D 2
O9 O 0.052(2) -0.0861(17) 0.9838(14) 0.252(13) Uani 0.5 1 d . U P D 2
H9A H 0.0645 -0.0919 1.0153 0.378 Uiso 0.5 1 d R U P D 2
C13' C 0.1080(9) -0.0363(8) 0.9597(6) 0.142(5) Uani 0.5 1 d . U P D 1
H13' H 0.0698 -0.0654 0.9775 0.170 Uiso 0.5 1 calc R U P D 1
C14 C 0.1910(7) -0.0296(7) 0.9793(5) 0.118(4) Uani 1 1 d . U . . .
H14 H 0.2063 -0.0516 1.0110 0.141 Uiso 1 1 calc R U . D 1
C15 C 0.2508(5) 0.0098(5) 0.9518(4) 0.075(3) Uani 1 1 d . . . . .
C16 C 0.2271(5) 0.0439(4) 0.9058(3) 0.056(2) Uani 1 1 d . . . . .
H16 H 0.2680 0.0683 0.8862 0.067 Uiso 1 1 calc R U . . .
C17 C 0.3428(5) 0.0120(4) 0.9695(3) 0.0515(18) Uani 1 1 d . . . . .
C18 C 0.3260(4) 0.1203(3) 0.7079(4) 0.060(2) Uani 1 1 d . . . . .
H18A H 0.3729 0.0906 0.7179 0.090 Uiso 1 1 calc R U . . .
H18B H 0.3079 0.1092 0.6723 0.090 Uiso 1 1 calc R U . . .
H18C H 0.2790 0.1133 0.7321 0.090 Uiso 1 1 calc R U . . .
C19 C 0.3540(4) 0.1949(3) 0.7102(2) 0.0347(14) Uani 1 1 d . . . . .
C20 C 0.2574(19) 0.2500 0.8708(7) 0.147(10) Uani 1 2 d DS T P . .
H20 H 0.2032 0.2500 0.8865 0.176 Uiso 1 2 calc R U P . .
C21 C 0.3138(15) 0.2500 0.9587(9) 0.187(10) Uani 1 2 d S TU P . .
H21A H 0.2889 0.2061 0.9688 0.281 Uiso 0.5 1 d R U P . .
H21B H 0.2747 0.2872 0.9671 0.281 Uiso 0.5 1 d R U P . .
H21C H 0.3666 0.2568 0.9778 0.281 Uiso 0.5 1 d R U P . .
C22 C 0.4241(13) 0.2500 0.8953(10) 0.196(11) Uani 1 2 d DS TU P . .
H22A H 0.4394 0.2864 0.8707 0.294 Uiso 0.5 1 d R U P . .
H22B H 0.4417 0.2056 0.8811 0.294 Uiso 0.5 1 d R U P . .
H22C H 0.4523 0.2580 0.9288 0.294 Uiso 0.5 1 d R U P . .
N6 N 0.3307(7) 0.2500 0.9031(5) 0.086(4) Uani 1 2 d S T P . .
O8 O 0.2636(9) 0.2500 0.8262(7) 0.155(5) Uani 1 2 d DS TU P . .
O6 O 0.0386(4) 0.0955(4) 0.8330(3) 0.105(3) Uani 1 1 d . . . . .
O12 O 0.0910(14) 0.8628(13) 0.0819(8) 0.368(11) Uani 1 1 d . U . . .
H12A H 0.1361 0.8882 0.0853 0.552 Uiso 1 1 d R U . . .
H12B H 0.1051 0.8202 0.0753 0.552 Uiso 1 1 d R U . . .

loop_
_atom_site_aniso_label
_atom_site_aniso_U_11
_atom_site_aniso_U_22
_atom_site_aniso_U_33
_atom_site_aniso_U_23
_atom_site_aniso_U_13
_atom_site_aniso_U_12
Zn1 0.0304(4) 0.0328(4) 0.0243(4) -0.0003(3) -0.0003(3) 0.0024(3)
Zn3 0.0232(5) 0.0350(6) 0.0294(6) 0.000 0.0027(4) 0.000
Zn2 0.0567(5) 0.0247(4) 0.0261(4) 0.0077(3) -0.0040(3) -0.0020(3)
N1 0.033(3) 0.034(3) 0.024(3) 0.005(2) -0.002(2) -0.001(2)
N2 0.029(3) 0.039(3) 0.028(3) 0.004(2) 0.002(2) -0.003(2)
N3 0.048(3) 0.029(3) 0.029(3) 0.009(2) -0.004(2) -0.003(2)
N4 0.028(3) 0.032(2) 0.036(3) 0.002(2) -0.005(2) 0.003(2)
N5 0.021(3) 0.030(4) 0.043(4) 0.000 0.001(3) 0.000
O1 0.080(3) 0.027(2) 0.040(3) -0.003(2) 0.005(2) -0.002(2)
O2 0.132(5) 0.026(3) 0.046(3) -0.001(2) 0.004(3) -0.005(3)
O3 0.056(3) 0.067(3) 0.054(3) 0.026(3) -0.009(3) -0.009(3)
O4 0.065(3) 0.078(4) 0.049(3) 0.029(3) -0.011(3) 0.018(3)
O5 0.095(5) 0.137(7) 0.086(5) 0.060(5) -0.038(4) -0.026(4)
O7 0.023(3) 0.033(3) 0.027(3) 0.000 0.008(2) 0.000
C1 0.122(8) 0.055(5) 0.044(5) 0.011(4) -0.021(5) -0.041(5)
C2 0.045(4) 0.032(3) 0.027(3) 0.005(3) -0.006(3) -0.007(3)
C3 0.038(3) 0.038(3) 0.027(3) 0.006(3) -0.003(3) -0.001(3)
C4 0.067(5) 0.084(6) 0.044(5) 0.019(4) -0.026(4) -0.034(4)
C5 0.068(5) 0.021(3) 0.045(4) 0.006(3) -0.008(4) 0.002(3)
C6 0.106(6) 0.028(4) 0.026(4) 0.004(3) 0.005(4) 0.006(4)
C7 0.153(7) 0.042(4) 0.071(6) 0.008(4) 0.012(5) 0.002(5)
C8 0.153(9) 0.068(7) 0.081(8) 0.000 0.013(7) 0.000
O10 0.218(17) 0.087(12) 0.032(8) 0.000 0.029(10) 0.000
C8' 0.153(9) 0.068(7) 0.081(8) 0.000 0.013(7) 0.000
C9 0.067(6) 0.033(5) 0.032(5) 0.000 0.003(5) 0.000
C10 0.063(6) 0.090(6) 0.041(5) 0.009(4) -0.006(4) 0.021(5)
C11 0.068(6) 0.112(8) 0.069(6) 0.054(6) -0.004(5) 0.012(5)
C12 0.091(6) 0.168(8) 0.128(8) 0.073(7) -0.019(6) -0.005(6)
C13 0.107(7) 0.176(9) 0.142(8) 0.086(7) -0.016(6) -0.019(7)
O9 0.225(19) 0.27(2) 0.26(2) 0.079(16) 0.010(16) -0.062(15)
C13' 0.107(7) 0.176(9) 0.142(8) 0.086(7) -0.016(6) -0.019(7)
C14 0.085(6) 0.161(8) 0.107(7) 0.076(6) -0.018(6) -0.002(6)
C15 0.051(5) 0.105(7) 0.069(6) 0.049(5) -0.001(4) 0.010(5)
C16 0.060(5) 0.061(5) 0.046(4) 0.027(4) -0.007(4) 0.007(4)
C17 0.055(5) 0.051(4) 0.048(5) 0.008(4) -0.010(4) 0.012(4)
C18 0.041(4) 0.033(4) 0.105(7) 0.003(4) -0.013(4) -0.001(3)
C19 0.024(3) 0.036(3) 0.044(4) 0.004(3) 0.002(3) -0.001(3)
C20 0.30(3) 0.074(11) 0.071(12) 0.000 0.023(17) 0.000
C21 0.161(16) 0.261(19) 0.139(16) 0.000 -0.009(13) 0.000
C22 0.164(16) 0.232(19) 0.192(18) 0.000 0.010(14) 0.000
N6 0.088(8) 0.113(9) 0.057(7) 0.000 -0.049(6) 0.000
O8 0.151(11) 0.158(11) 0.156(12) 0.000 -0.043(10) 0.000
O6 0.065(4) 0.167(8) 0.082(5) 0.065(5) 0.008(3) 0.041(4)
O12 0.343(17) 0.462(19) 0.299(17) 0.065(15) 0.036(15) 0.009(16)

loop_
_atom_type_symbol
_atom_type_description
_atom_type_scat_dispersion_real
_atom_type_scat_dispersion_imag
_atom_type_scat_source
C C 0.0033 0.0016 'International Tables Vol C Tables 4.2.6.8 and 6.1.1.4'
H H 0.0000 0.0000 'International Tables Vol C Tables 4.2.6.8 and 6.1.1.4'
N N 0.0061 0.0033 'International Tables Vol C Tables 4.2.6.8 and 6.1.1.4'
O O 0.0106 0.0060 'International Tables Vol C Tables 4.2.6.8 and 6.1.1.4'
Zn Zn 0.2839 1.4301 'International Tables Vol C Tables 4.2.6.8 and 6.1.1.4'

loop_
_geom_angle_atom_site_label_1
_geom_angle_atom_site_label_2
_geom_angle_atom_site_label_3
_geom_angle
_geom_angle_site_symmetry_1
_geom_angle_site_symmetry_3
O6 Zn1 N1 121.4(3) 6_657 .
O6 Zn1 O7 128.8(3) 6_657 .
N1 Zn1 O7 97.7(2) . .
O6 Zn1 N4 101.5(2) 6_657 .
N1 Zn1 N4 109.13(19) . .
O7 Zn1 N4 94.29(19) . .
O6 Zn1 O5 57.1(2) 6_657 6_657
N1 Zn1 O5 96.8(3) . 6_657
O7 Zn1 O5 89.0(2) . 6_657
N4 Zn1 O5 153.1(3) . 6_657
O6 Zn1 C10 29.2(3) 6_657 6_657
N1 Zn1 C10 113.7(2) . 6_657
O7 Zn1 C10 107.8(3) . 6_657
N4 Zn1 C10 127.7(3) . 6_657
O5 Zn1 C10 28.1(2) 6_657 6_657
N5 Zn3 O7 113.2(3) 6_657 .
N5 Zn3 N2 117.30(16) 6_657 .
O7 Zn3 N2 98.48(17) . .
N5 Zn3 N2 117.30(16) 6_657 7_565
O7 Zn3 N2 98.48(16) . 7_565
N2 Zn3 N2 108.9(3) . 7_565
N3 Zn2 O2 101.8(2) . 5_657
N3 Zn2 O3 99.8(2) . .
O2 Zn2 O3 87.9(2) 5_657 .
N3 Zn2 O1 99.4(2) . .
O2 Zn2 O1 158.8(2) 5_657 .
O3 Zn2 O1 88.0(2) . .
N3 Zn2 O4 101.6(2) . 5_657
O2 Zn2 O4 88.9(2) 5_657 5_657
O3 Zn2 O4 158.6(2) . 5_657
O1 Zn2 O4 87.3(2) . 5_657
N3 Zn2 Zn2 178.46(15) . 5_657
O2 Zn2 Zn2 78.44(15) 5_657 5_657
O3 Zn2 Zn2 81.76(14) . 5_657
O1 Zn2 Zn2 80.38(14) . 5_657
O4 Zn2 Zn2 76.83(15) 5_657 5_657
C2 N1 N2 106.2(5) . .
C2 N1 Zn1 137.5(4) . .
N2 N1 Zn1 116.3(3) . .
C3 N2 N1 106.3(5) . .
C3 N2 Zn3 134.8(4) . .
N1 N2 Zn3 118.5(3) . .
C3 N3 C2 104.0(5) . .
C3 N3 Zn2 125.9(4) . .
C2 N3 Zn2 129.4(4) . .
C19 N4 N4 106.2(3) . 7_565
C19 N4 Zn1 134.3(4) . .
N4 N4 Zn1 119.34(14) 7_565 .
C19 N5 C19 104.8(7) 7_565 .
C19 N5 Zn3 127.4(3) 7_565 6_557
C19 N5 Zn3 127.4(3) . 6_557
C5 O1 Zn2 126.4(4) . .
C5 O2 Zn2 129.9(5) . 5_657
C17 O3 Zn2 124.9(5) . .
C17 O4 Zn2 130.8(5) . 5_657
C10 O5 Zn1 81.1(5) . 6_557
Zn3 O7 Zn1 108.03(17) . .
Zn3 O7 Zn1 108.03(17) . 7_565
Zn1 O7 Zn1 112.7(2) . 7_565
N1 C2 N3 111.7(5) . .
N1 C2 C1 124.0(6) . .
N3 C2 C1 124.2(6) . .
N2 C3 N3 111.7(5) . .
N2 C3 C4 124.3(6) . .
N3 C3 C4 124.0(5) . .
O2 C5 O1 124.9(6) . .
O2 C5 C6 117.1(6) . .
O1 C5 C6 118.0(6) . .
C7 C6 C9 118.5(7) . .
C7 C6 C5 120.3(7) . .
C9 C6 C5 121.3(6) . .
C6 C7 C8 122.5(9) . .
O10 C8 C7 121.3(7) . 7_565
O10 C8 C7 121.3(7) . .
C7 C8 C7 116.9(14) 7_565 .
C6 C9 C6 120.9(9) . 7_565
O5 C10 O6 120.7(8) . .
O5 C10 C11 119.3(8) . .
O6 C10 C11 119.9(8) . .
O5 C10 Zn1 70.8(5) . 6_557
O6 C10 Zn1 50.8(4) . 6_557
C11 C10 Zn1 168.2(7) . 6_557
C16 C11 C12 120.9(8) . .
C16 C11 C10 120.5(8) . .
C12 C11 C10 118.5(9) . .
C13 C12 C11 116.1(11) . .
C12 C13 C14 122.3(12) . .
C12 C13 O9 118.7(18) . .
C14 C13 O9 118.7(17) . .
C15 C14 C13 120.1(10) . .
C16 C15 C14 119.7(8) . .
C16 C15 C17 119.4(7) . .
C14 C15 C17 120.8(8) . .
C15 C16 C11 120.4(7) . .
O3 C17 O4 125.5(7) . .
O3 C17 C15 118.0(7) . .
O4 C17 C15 116.5(7) . .
N4 C19 N5 111.4(5) . .
N4 C19 C18 123.3(5) . .
N5 C19 C18 125.2(5) . .
O8 C20 N6 120(2) . .
C20 N6 C21 114.6(16) . .
C20 N6 C22 137.1(16) . .
C21 N6 C22 108.3(14) . .
C10 O6 Zn1 100.0(6) . 6_557

loop_
_geom_bond_atom_site_label_1
_geom_bond_atom_site_label_2
_geom_bond_distance
_geom_bond_site_symmetry_2
Zn1 O6 1.955(6) 6_657
Zn1 N1 2.012(5) .
Zn1 O7 2.018(3) .
Zn1 N4 2.026(5) .
Zn1 O5 2.375(7) 6_657
Zn1 C10 2.485(8) 6_657
Zn3 N5 1.962(6) 6_657
Zn3 O7 1.984(5) .
Zn3 N2 1.987(5) .
Zn3 N2 1.987(5) 7_565
Zn2 N3 2.013(5) .
Zn2 O2 2.039(5) 5_657
Zn2 O3 2.041(5) .
Zn2 O1 2.041(4) .
Zn2 O4 2.044(5) 5_657
Zn2 Zn2 2.9697(18) 5_657
N1 C2 1.307(7) .
N1 N2 1.390(7) .
N2 C3 1.311(7) .
N3 C3 1.344(8) .
N3 C2 1.351(8) .
N4 C19 1.317(7) .
N4 N4 1.375(9) 7_565
N5 C19 1.331(7) 7_565
N5 C19 1.331(7) .
N5 Zn3 1.962(6) 6_557
O1 C5 1.270(8) .
O2 C5 1.235(8) .
O2 Zn2 2.039(5) 5_657
O3 C17 1.231(9) .
O4 C17 1.258(8) .
O4 Zn2 2.044(5) 5_657
O5 C10 1.186(10) .
O5 Zn1 2.375(7) 6_557
O7 Zn1 2.018(3) 7_565
C1 C2 1.464(9) .
C3 C4 1.482(9) .
C5 C6 1.482(9) .
C6 C7 1.346(11) .
C6 C9 1.386(8) .
C7 C8 1.388(12) .
C8 O10 1.35(2) .
C8 C7 1.388(12) 7_565
C9 C6 1.386(8) 7_565
C10 O6 1.232(9) .
C10 C11 1.498(11) .
C10 Zn1 2.485(8) 6_557
C11 C16 1.383(11) .
C11 C12 1.438(14) .
C12 C13 1.383(15) .
C13 C14 1.388(16) .
C13 O9 1.42(3) .
C14 C15 1.382(13) .
C15 C16 1.374(10) .
C15 C17 1.502(10) .
C18 C19 1.493(9) .
C20 O8 1.122(14) .
C20 N6 1.40(3) .
C21 N6 1.42(2) .
C22 N6 1.47(2) .
O6 Zn1 1.955(6) 6_557
